data_1539903
loop_
_publ_author_name
'Brouwer, R.'
'Jellinek, F.'

_publ_section_title
;
 The low-temperature superstructures of 1T-Ta Se2 and 2H-Ta Se2
;
_journal_name_full 'Physica B and C (Netherland) (79,1975-)'
_journal_page_first 51
_journal_page_last 55
_journal_volume 99
_journal_year 1980
_chemical_formula_sum 'Se2 Ta'
_chemical_name_systematic 'Ta Se2'
_space_group_IT_number 2
_symmetry_space_group_name_Hall '-P 1'
_symmetry_space_group_name_H-M 'P -1'
_cell_angle_alpha 101.9
_cell_angle_beta 43.8
_cell_angle_gamma 120
_cell_formula_units_Z 5
_cell_length_a 12.45
_cell_length_b 12.45
_cell_length_c 9.36
_cell_volume 840.191
_citation_journal_id_ASTM PHBCDQ
_cod_data_source_file Brouwer_PHBCDQ_1980_487.cif
_cod_data_source_block Se2Ta1
_cod_original_cell_volume 840.1908
_cod_original_formula_sum 'Se2 Ta1'
_cod_database_code 1539903

loop_
_symmetry_equiv_pos_as_xyz
x,y,z
-x,-y,-z

loop_
_atom_site_label
_atom_site_type_symbol
_atom_site_fract_x
_atom_site_fract_y
_atom_site_fract_z
_atom_site_occupancy
_atom_site_U_iso_or_equiv
Se5 Se 0.183 0.629 0.244 1 0.0
Se3 Se 0.261 0.4 0.239 1 0.0
Se4 Se 0.337 0.163 0.242 1 0.0
Se1 Se 0.998 0.08 0.284 1 0.0
Se2 Se 0.931 0.309 0.276 1 0.0
Ta2 Ta 0.2835 0.0678 0 1 0.0
Ta3 Ta 0.5112 0.3603 0 1 0.0
Ta1 Ta 0 0 0 1 0.0
